data_7211427
loop_
_publ_author_name
'Cheng, Pei-Chi'
'Wu, Ming-Hao'
'Xie, Ming-Yuan'
'Huang, Wun-Jhih'
'He, Hsiu-Yi'
'Wu, Tsung-Tai'
'Lo, Yang-Chih'
'Proserpio, Davide M.'
'Chen, Jhy-Der'

_publ_section_title
;
 Construction of N,N&#x2032;-di(3-pyridyl)adipoamide-based Zn(ii) and
 Cd(ii) coordination networks by tuning the isomeric effect of
 polycarboxylate ligands
;
_journal_issue 47
_journal_name_full CrystEngComm
_journal_page_first 10346
_journal_paper_doi 10.1039/c3ce41622d
_journal_volume 15
_journal_year 2013
_chemical_formula_sum 'C17 H17 Cd N2 O9'
_chemical_formula_weight 505.73
_chemical_name_systematic
; 
 ? 
;
_space_group_IT_number 13
_symmetry_cell_setting monoclinic
_symmetry_space_group_name_Hall '-P 2yc'
_symmetry_space_group_name_H-M 'P 1 2/c 1'
_atom_sites_solution_hydrogens geom
_atom_sites_solution_primary direct
_atom_sites_solution_secondary difmap
_audit_creation_method SHELXL-97
_cell_angle_alpha 90.00
_cell_angle_beta 97.7070(10)
_cell_angle_gamma 90.00
_cell_formula_units_Z 4
_cell_length_a 11.52730(10)
_cell_length_b 9.04880(10)
_cell_length_c 18.0697(2)
_cell_measurement_reflns_used 9902
_cell_measurement_temperature 296(2)
_cell_measurement_theta_max 28.37
_cell_measurement_theta_min 2.52
_cell_volume 1867.79(3)
_computing_cell_refinement 'SAINT V7.68A (Bruker AXS, 2010)'
_computing_data_collection 'APEX2 (Bruker AXS, 2010)'
_computing_data_reduction 'SAINT V7.68A (Bruker AXS, 2010)'
_computing_molecular_graphics 'SHELXTL (Sheldrick, 2008)'
_computing_publication_material 'SHELXTL (Sheldrick, 2008)'
_computing_structure_refinement 'SHELXL-97 (Sheldrick, 2008)'
_computing_structure_solution 'SHELXS-97 (Sheldrick, 2008)'
_diffrn_ambient_temperature 296(2)
_diffrn_measured_fraction_theta_full 0.997
_diffrn_measured_fraction_theta_max 0.997
_diffrn_measurement_device_type 'CCD area detector'
_diffrn_measurement_method 'phi and omega scans'
_diffrn_radiation_monochromator graphite
_diffrn_radiation_source 'fine-focus sealed tube'
_diffrn_radiation_type MoK\a
_diffrn_radiation_wavelength 0.71073
_diffrn_reflns_av_R_equivalents 0.0223
_diffrn_reflns_av_sigmaI/netI 0.0228
_diffrn_reflns_limit_h_max 15
_diffrn_reflns_limit_h_min -15
_diffrn_reflns_limit_k_max 12
_diffrn_reflns_limit_k_min -10
_diffrn_reflns_limit_l_max 23
_diffrn_reflns_limit_l_min -24
_diffrn_reflns_number 17040
_diffrn_reflns_theta_full 28.37
_diffrn_reflns_theta_max 28.37
_diffrn_reflns_theta_min 1.78
_exptl_absorpt_coefficient_mu 1.225
_exptl_absorpt_correction_T_max 0.7457
_exptl_absorpt_correction_T_min 0.6457
_exptl_absorpt_correction_type multi-scan
_exptl_absorpt_process_details 'SADABS V2008/1 (Bruker AXS, 2008)'
_exptl_crystal_colour colorless
_exptl_crystal_density_diffrn 1.798
_exptl_crystal_density_method 'not measured'
_exptl_crystal_description block
_exptl_crystal_F_000 1012
_exptl_crystal_size_max 0.3
_exptl_crystal_size_mid 0.3
_exptl_crystal_size_min 0.2
_refine_diff_density_max 0.641
_refine_diff_density_min -0.653
_refine_diff_density_rms 0.077
_refine_ls_extinction_method none
_refine_ls_goodness_of_fit_ref 1.048
_refine_ls_hydrogen_treatment mixed
_refine_ls_matrix_type full
_refine_ls_number_parameters 316
_refine_ls_number_reflns 4663
_refine_ls_number_restraints 0
_refine_ls_restrained_S_all 1.048
_refine_ls_R_factor_all 0.0326
_refine_ls_R_factor_gt 0.0253
_refine_ls_shift/su_max 0.001
_refine_ls_shift/su_mean 0.000
_refine_ls_structure_factor_coef Fsqd
_refine_ls_weighting_details 'calc w=1/[\s^2^(Fo^2^)+(0.0307P)^2^+1.0869P] where P=(Fo^2^+2Fc^2^)/3'
_refine_ls_weighting_scheme calc
_refine_ls_wR_factor_gt 0.0602
_refine_ls_wR_factor_ref 0.0634
_reflns_number_gt 4033
_reflns_number_total 4663
_reflns_threshold_expression >2sigma(I)
_cod_data_source_file c3ce41622d.txt
_cod_data_source_block 7
_cod_depositor_comments
;
The following automatic conversions were performed:

'_symmetry_cell_setting' value 'Monoclinic' changed to 'monoclinic'
according to /home/saulius/struct/CIF-dictionaries/cif_core.dic
dictionary named 'cif_core.dic' version 2.4.2 from 2011-04-26.

Automatic conversion script
Id: cif_fix_values 1891 2012-01-12 08:04:46Z andrius 
;
_cod_original_sg_symbol_H-M P2/c
_cod_database_code 7211427

loop_
_symmetry_equiv_pos_as_xyz
'x, y, z'
'-x, y, -z+1/2'
'-x, -y, -z'
'x, -y, z-1/2'

loop_
_atom_site_label
_atom_site_type_symbol
_atom_site_fract_x
_atom_site_fract_y
_atom_site_fract_z
_atom_site_U_iso_or_equiv
_atom_site_adp_type
_atom_site_occupancy
_atom_site_symmetry_multiplicity
_atom_site_calc_flag
_atom_site_refinement_flags
_atom_site_disorder_assembly
_atom_site_disorder_group
Cd Cd 1.333790(12) 1.343790(14) -0.095020(7) 0.02453(4) Uani 1 1 d . . .
O11 O 1.0944(6) 1.1651(6) 0.1055(4) 0.0509(15) Uiso 0.40 1 d P B .
O12 O 1.0930(4) 1.0975(6) 0.0928(3) 0.0535(13) Uani 0.40 1 d P B .
O13 O 1.0924(7) 1.2436(14) 0.1168(5) 0.054(3) Uani 0.20 1 d P B .
O2 O 1.35427(13) 1.38186(15) 0.03182(7) 0.0310(3) Uani 1 1 d . . .
O3 O 1.35975(14) 1.14641(14) 0.00217(8) 0.0348(3) Uani 1 1 d . . .
O4 O 1.34975(18) 0.77620(16) 0.21015(8) 0.0512(5) Uani 1 1 d . . .
O5 O 1.34054(16) 0.85912(14) 0.32538(8) 0.0383(4) Uani 1 1 d . . .
O6 O 1.34744(14) 1.38430(15) 0.38005(7) 0.0354(3) Uani 1 1 d . . .
O7 O 1.31762(14) 1.54271(14) 0.28796(7) 0.0363(3) Uani 1 1 d . . .
N1 N 1.13100(17) 1.3395(2) -0.09550(11) 0.0447(5) Uani 1 1 d . B .
N2 N 0.92792(17) 1.1996(3) 0.02856(12) 0.0596(6) Uani 1 1 d . . .
H2A H 0.8533 1.1880 0.0241 0.071 Uiso 1 1 calc R . .
C1 C 1.0585(3) 1.4186(5) -0.14195(19) 0.0946(13) Uani 1 1 d . . .
H1A H 1.0839 1.4529 -0.1855 0.113 Uiso 1 1 calc R A 1
C2 C 0.9414(4) 1.4547(7) -0.1285(3) 0.0499(13) Uani 0.50 1 d P B 1
H2C H 0.8980 1.5278 -0.1558 0.060 Uiso 0.50 1 calc PR B 1
C3 C 0.8970(8) 1.3774(10) -0.0742(6) 0.063(2) Uani 0.50 1 d P B 1
H3A H 0.8204 1.3926 -0.0651 0.076 Uiso 0.50 1 calc PR B 1
C2' C 0.9397(8) 1.3725(10) -0.1494(6) 0.098(3) Uiso 0.50 1 d P B 2
H2D H 0.8920 1.3797 -0.1950 0.117 Uiso 0.50 1 calc PR B 2
C3' C 0.8971(7) 1.3177(12) -0.0882(5) 0.086(4) Uani 0.50 1 d P B 2
H3C H 0.8168 1.3134 -0.0868 0.104 Uiso 0.50 1 calc PR B 2
C4 C 0.9716(2) 1.2703(4) -0.03057(13) 0.0521(7) Uani 1 1 d . . .
C5 C 1.0878(2) 1.2678(3) -0.04071(13) 0.0491(6) Uani 1 1 d . B .
H5A H 1.1393 1.2129 -0.0074 0.059 Uiso 1 1 calc R . .
C6 C 0.9893(3) 1.1474(5) 0.09182(18) 0.0815(12) Uani 1 1 d . . .
C7 C 0.9149(3) 1.0904(6) 0.14873(18) 0.0943(13) Uani 1 1 d . B .
H7A H 0.8650 1.1704 0.1613 0.113 Uiso 0.50 1 calc PR C 1
H7B H 0.8643 1.0132 0.1254 0.113 Uiso 0.50 1 calc PR C 1
C8 C 0.9788(5) 1.0311(7) 0.2189(3) 0.0610(15) Uani 0.50 1 d P . 1
H8A H 0.9317 0.9429 0.2213 0.073 Uiso 0.50 1 calc PR . 1
H8B H 1.0468 0.9958 0.1979 0.073 Uiso 0.50 1 calc PR . 1
C8' C 0.9767(7) 1.1598(8) 0.2362(4) 0.083(3) Uani 0.50 1 d P . 2
H8C H 0.9695 1.2650 0.2264 0.099 Uiso 0.50 1 calc PR . 2
H8D H 0.9139 1.1381 0.2653 0.099 Uiso 0.50 1 calc PR . 2
C9 C 1.35894(16) 1.2467(2) 0.05003(9) 0.0240(4) Uani 1 1 d . . .
C10 C 1.35805(15) 1.2093(2) 0.13068(9) 0.0214(4) Uani 1 1 d . . .
C11 C 1.35659(16) 1.0629(2) 0.15465(9) 0.0239(4) Uani 1 1 d . . .
H11A H 1.3588 0.9861 0.1207 0.029 Uiso 1 1 calc R . .
C12 C 1.35187(15) 1.03259(19) 0.22958(9) 0.0217(3) Uani 1 1 d . . .
C13 C 1.34990(16) 1.14681(18) 0.28038(9) 0.0221(4) Uani 1 1 d . . .
H13A H 1.3500 1.1255 0.3307 0.026 Uiso 1 1 calc R . .
C14 C 1.34772(16) 1.29177(19) 0.25699(9) 0.0212(3) Uani 1 1 d . . .
C15 C 1.35141(16) 1.32289(19) 0.18179(10) 0.0225(4) Uani 1 1 d . . .
H15A H 1.3494 1.4206 0.1656 0.027 Uiso 1 1 calc R . .
C16 C 1.34701(17) 0.8802(2) 0.25938(10) 0.0255(4) Uani 1 1 d . . .
C17 C 1.33827(16) 1.4118(2) 0.31207(10) 0.0252(4) Uani 1 1 d . . .
O8 O 1.53274(14) 1.36605(18) -0.08896(9) 0.0364(4) Uani 1 1 d . . .
O9 O 1.33003(15) 1.16758(18) 0.49085(9) 0.0383(4) Uani 1 1 d . . .
H4C H 1.347(2) 0.698(3) 0.2286(15) 0.045(7) Uiso 1 1 d . . .
H5C H 1.571(2) 1.305(3) -0.0667(16) 0.053(9) Uiso 1 1 d . . .
H5D H 1.559(2) 1.435(3) -0.0728(16) 0.057(9) Uiso 1 1 d . . .
H9C H 1.349(2) 1.208(3) 0.4604(16) 0.051(8) Uiso 1 1 d . . .
H9D H 1.352(2) 1.085(3) 0.4899(16) 0.061 Uiso 1 1 d . . .

loop_
_atom_site_aniso_label
_atom_site_aniso_U_11
_atom_site_aniso_U_22
_atom_site_aniso_U_33
_atom_site_aniso_U_23
_atom_site_aniso_U_13
_atom_site_aniso_U_12
Cd 0.04099(8) 0.01997(7) 0.01341(6) 0.00106(5) 0.00654(5) -0.00169(5)
O12 0.036(2) 0.064(3) 0.061(3) 0.018(3) 0.0055(19) 0.001(2)
O13 0.023(4) 0.099(9) 0.039(5) 0.001(5) -0.002(3) -0.013(5)
O2 0.0551(9) 0.0220(6) 0.0163(6) 0.0040(5) 0.0062(6) -0.0038(6)
O3 0.0636(9) 0.0262(7) 0.0160(6) -0.0021(5) 0.0105(6) -0.0007(6)
O4 0.1188(15) 0.0155(7) 0.0233(7) 0.0011(6) 0.0240(8) 0.0016(8)
O5 0.0780(11) 0.0192(7) 0.0198(7) 0.0025(5) 0.0144(7) 0.0027(7)
O6 0.0692(10) 0.0231(7) 0.0151(6) -0.0011(5) 0.0099(6) -0.0012(7)
O7 0.0728(10) 0.0153(6) 0.0218(7) -0.0001(5) 0.0104(6) 0.0038(6)
N1 0.0394(10) 0.0623(14) 0.0328(10) 0.0084(9) 0.0065(8) -0.0021(9)
N2 0.0318(10) 0.1046(18) 0.0427(12) 0.0182(12) 0.0065(8) -0.0068(11)
C1 0.0471(16) 0.171(4) 0.065(2) 0.062(2) 0.0054(14) 0.001(2)
C2 0.036(2) 0.063(3) 0.050(3) 0.023(3) 0.000(2) 0.012(2)
C3 0.041(3) 0.078(5) 0.069(5) 0.007(4) 0.006(3) 0.014(3)
C3' 0.032(3) 0.163(11) 0.065(5) 0.053(6) 0.006(3) 0.002(5)
C4 0.0361(12) 0.084(2) 0.0363(13) 0.0064(13) 0.0042(9) -0.0069(13)
C5 0.0380(12) 0.0712(17) 0.0388(13) 0.0114(12) 0.0075(9) 0.0005(12)
C6 0.0411(14) 0.156(4) 0.0474(17) 0.0322(19) 0.0060(12) -0.0043(18)
C7 0.071(2) 0.163(4) 0.0503(18) 0.032(2) 0.0138(15) -0.021(2)
C8 0.066(3) 0.074(4) 0.043(3) 0.007(3) 0.010(2) -0.016(3)
C8' 0.077(6) 0.119(6) 0.048(5) 0.025(4) -0.002(4) -0.023(4)
C9 0.0335(9) 0.0252(9) 0.0140(8) 0.0009(7) 0.0053(7) -0.0024(7)
C10 0.0296(9) 0.0204(8) 0.0145(8) 0.0020(6) 0.0045(6) -0.0010(7)
C11 0.0365(10) 0.0200(8) 0.0160(8) -0.0011(6) 0.0063(7) 0.0008(7)
C12 0.0320(9) 0.0171(8) 0.0166(8) 0.0008(6) 0.0055(6) 0.0015(7)
C13 0.0321(9) 0.0211(9) 0.0134(8) 0.0013(6) 0.0044(6) 0.0003(7)
C14 0.0310(9) 0.0176(8) 0.0156(8) -0.0013(6) 0.0048(6) -0.0015(7)
C15 0.0335(9) 0.0177(8) 0.0166(8) 0.0018(6) 0.0044(7) -0.0004(7)
C16 0.0394(10) 0.0199(9) 0.0180(8) 0.0009(7) 0.0071(7) 0.0021(7)
C17 0.0361(10) 0.0217(9) 0.0188(8) -0.0023(7) 0.0071(7) -0.0027(8)
O8 0.0430(8) 0.0281(8) 0.0386(9) -0.0034(7) 0.0073(7) -0.0020(7)
O9 0.0502(9) 0.0320(8) 0.0340(9) 0.0053(7) 0.0104(7) 0.0029(7)

loop_
_atom_type_symbol
_atom_type_description
_atom_type_scat_dispersion_real
_atom_type_scat_dispersion_imag
_atom_type_scat_source
C C 0.0033 0.0016 'International Tables Vol C Tables 4.2.6.8 and 6.1.1.4'
H H 0.0000 0.0000 'International Tables Vol C Tables 4.2.6.8 and 6.1.1.4'
N N 0.0061 0.0033 'International Tables Vol C Tables 4.2.6.8 and 6.1.1.4'
O O 0.0106 0.0060 'International Tables Vol C Tables 4.2.6.8 and 6.1.1.4'
Cd Cd -0.8075 1.2024 'International Tables Vol C Tables 4.2.6.8 and 6.1.1.4'

loop_
_geom_angle_atom_site_label_1
_geom_angle_atom_site_label_2
_geom_angle_atom_site_label_3
_geom_angle
_geom_angle_site_symmetry_1
_geom_angle_site_symmetry_3
O8 Cd O2 88.33(6) . .
O8 Cd O7 87.85(6) . 4_585
O2 Cd O7 145.28(5) . 4_585
O8 Cd N1 175.20(7) . .
O2 Cd N1 88.58(6) . .
O7 Cd N1 92.62(6) 4_585 .
O8 Cd O5 89.01(6) . 4_575
O2 Cd O5 136.31(5) . 4_575
O7 Cd O5 78.10(5) 4_585 4_575
N1 Cd O5 95.75(7) . 4_575
O8 Cd O3 90.26(6) . .
O2 Cd O3 54.46(4) . .
O7 Cd O3 160.00(5) 4_585 .
N1 Cd O3 90.92(6) . .
O5 Cd O3 81.96(5) 4_575 .
O8 Cd O6 80.55(6) . 4_585
O2 Cd O6 91.81(4) . 4_585
O7 Cd O6 53.54(4) 4_585 4_585
N1 Cd O6 95.88(6) . 4_585
O5 Cd O6 130.60(4) 4_575 4_585
O3 Cd O6 145.46(4) . 4_585
O8 Cd C9 90.32(6) . .
O2 Cd C9 27.31(5) . .
O7 Cd C9 172.50(5) 4_585 .
N1 Cd C9 88.61(6) . .
O5 Cd C9 109.15(5) 4_575 .
O3 Cd C9 27.19(5) . .
O6 Cd C9 118.97(5) 4_585 .
O12 O11 O13 174.7(17) . .
O12 O11 C6 80.1(8) . .
O13 O11 C6 96.6(10) . .
O11 O12 C6 69.6(8) . .
O11 O12 O13 2.8(9) . .
C6 O12 O13 67.9(4) . .
O11 O13 O12 2.5(8) . .
O11 O13 C6 53.9(8) . .
O12 O13 C6 52.4(4) . .
C9 O2 Cd 96.29(11) . .
C9 O3 Cd 87.48(10) . .
C16 O4 H4C 110.8(19) . .
C16 O5 Cd 137.29(12) . 4_576
C17 O6 Cd 88.95(11) . 4_586
C17 O7 Cd 96.35(11) . 4_586
C1 N1 C5 118.0(2) . .
C1 N1 Cd 122.91(18) . .
C5 N1 Cd 118.54(15) . .
C6 N2 C4 127.5(2) . .
C6 N2 H2A 116.3 . .
C4 N2 H2A 116.3 . .
N1 C1 C2' 115.0(5) . .
N1 C1 C2 123.1(3) . .
C2' C1 C2 33.8(4) . .
N1 C1 H1A 118.5 . .
C2' C1 H1A 115.3 . .
C2 C1 H1A 118.5 . .
C3 C2 C1 117.2(5) . .
C3 C2 H2C 121.4 . .
C1 C2 H2C 121.4 . .
C2 C3 C4 118.8(7) . .
C2 C3 H3A 120.6 . .
C4 C3 H3A 120.6 . .
C3' C2' C1 118.6(8) . .
C3' C2' H2D 120.7 . .
C1 C2' H2D 120.7 . .
C4 C3' C2' 119.2(8) . .
C4 C3' H3C 120.4 . .
C2' C3' H3C 120.4 . .
C3' C4 C5 116.1(4) . .
C3' C4 N2 119.1(4) . .
C5 C4 N2 123.5(2) . .
C3' C4 C3 24.2(6) . .
C5 C4 C3 117.0(5) . .
N2 C4 C3 118.2(4) . .
N1 C5 C4 123.9(2) . .
N1 C5 H5A 118.1 . .
C4 C5 H5A 118.1 . .
O11 C6 O12 30.3(3) . .
O11 C6 N2 121.5(4) . .
O12 C6 N2 121.4(3) . .
O11 C6 O13 29.5(4) . .
O12 C6 O13 59.7(5) . .
N2 C6 O13 111.0(5) . .
O11 C6 C7 123.1(4) . .
O12 C6 C7 119.0(4) . .
N2 C6 C7 114.5(3) . .
O13 C6 C7 119.6(4) . .
C8 C7 C6 116.3(3) . .
C8 C7 C8' 42.7(3) . .
C6 C7 C8' 106.9(4) . .
C8 C7 H7A 108.2 . .
C6 C7 H7A 108.2 . .
C8' C7 H7A 72.8 . .
C8 C7 H7B 108.2 . .
C6 C7 H7B 108.2 . .
C8' C7 H7B 142.7 . .
H7A C7 H7B 107.4 . .
C8 C8 C7 157.5(4) 2_755 .
C8 C8 H8A 96.9 2_755 .
C7 C8 H8A 96.9 . .
C8 C8 H8B 96.9 2_755 .
C7 C8 H8B 96.9 . .
H8A C8 H8B 103.5 . .
C8' C8' C7 147.3(14) 2_755 .
C8' C8' H8C 100.0 2_755 .
C7 C8' H8C 100.0 . .
C8' C8' H8D 100.0 2_755 .
C7 C8' H8D 100.0 . .
H8C C8' H8D 104.2 . .
O3 C9 O2 121.58(16) . .
O3 C9 C10 120.61(16) . .
O2 C9 C10 117.75(16) . .
O3 C9 Cd 65.32(9) . .
O2 C9 Cd 56.41(9) . .
C10 C9 Cd 171.41(13) . .
C15 C10 C11 119.45(15) . .
C15 C10 C9 119.18(16) . .
C11 C10 C9 121.25(16) . .
C12 C11 C10 119.61(16) . .
C12 C11 H11A 120.2 . .
C10 C11 H11A 120.2 . .
C13 C12 C11 120.31(16) . .
C13 C12 C16 116.64(15) . .
C11 C12 C16 123.05(16) . .
C14 C13 C12 120.58(16) . .
C14 C13 H13A 119.7 . .
C12 C13 H13A 119.7 . .
C13 C14 C15 119.33(16) . .
C13 C14 C17 119.36(16) . .
C15 C14 C17 121.28(16) . .
C10 C15 C14 120.64(16) . .
C10 C15 H15A 119.7 . .
C14 C15 H15A 119.7 . .
O5 C16 O4 124.56(18) . .
O5 C16 C12 120.66(16) . .
O4 C16 C12 114.79(16) . .
O6 C17 O7 120.77(17) . .
O6 C17 C14 120.68(17) . .
O7 C17 C14 118.53(16) . .
Cd O8 H5C 116(2) . .
Cd O8 H5D 117(2) . .
H5C O8 H5D 103(3) . .
H9C O9 H9D 109(3) . .

loop_
_geom_bond_atom_site_label_1
_geom_bond_atom_site_label_2
_geom_bond_distance
_geom_bond_site_symmetry_2
Cd O8 2.2901(16) .
Cd O2 2.2983(13) .
Cd O7 2.3356(13) 4_585
Cd N1 2.3368(19) .
Cd O5 2.3401(13) 4_575
Cd O3 2.4946(14) .
Cd O6 2.5101(14) 4_585
Cd C9 2.7426(17) .
O11 O12 0.654(7) .
O11 O13 0.740(12) .
O11 C6 1.215(7) .
O12 C6 1.277(6) .
O12 O13 1.392(13) .
O13 C6 1.493(10) .
O2 C9 1.266(2) .
O3 C9 1.254(2) .
O4 C16 1.298(2) .
O4 H4C 0.78(3) .
O5 C16 1.220(2) .
O5 Cd 2.3401(13) 4_576
O6 C17 1.244(2) .
O6 Cd 2.5101(14) 4_586
O7 C17 1.273(2) .
O7 Cd 2.3356(13) 4_586
N1 C1 1.315(4) .
N1 C5 1.334(3) .
N2 C6 1.346(4) .
N2 C4 1.396(3) .
N2 H2A 0.8600 .
C1 C2' 1.421(10) .
C1 C2 1.441(6) .
C1 H1A 0.9300 .
C2 C3 1.359(12) .
C2 H2C 0.9300 .
C3 C4 1.455(10) .
C3 H3A 0.9300 .
C2' C3' 1.362(13) .
C2' H2D 0.9300 .
C3' C4 1.329(9) .
C3' H3C 0.9300 .
C4 C5 1.377(3) .
C5 H5A 0.9300 .
C6 C7 1.515(4) .
C7 C8 1.478(6) .
C7 C8' 1.759(8) .
C7 H7A 0.9700 .
C7 H7B 0.9700 .
C8 C8 1.166(10) 2_755
C8 H8A 0.9700 .
C8 H8B 0.9700 .
C8' C8' 0.683(12) 2_755
C8' H8C 0.9700 .
C8' H8D 0.9700 .
C9 C10 1.497(2) .
C10 C15 1.391(2) .
C10 C11 1.394(2) .
C11 C12 1.390(2) .
C11 H11A 0.9300 .
C12 C13 1.385(2) .
C12 C16 1.484(2) .
C13 C14 1.377(2) .
C13 H13A 0.9300 .
C14 C15 1.394(2) .
C14 C17 1.487(2) .
C15 H15A 0.9300 .
O8 H5C 0.78(3) .
O8 H5D 0.74(3) .
O9 H9C 0.72(3) .
O9 H9D 0.79(3) .
